data_7213129
loop_
_publ_author_name
'Barriga, Susana'
'Konstantinova, Lidia S.'
'Marcos, Carlos F.'
'Rakitin, Oleg A.'
'Rees, Charles W.'
'Torroba, Tom\'as'
'White, Andrew J. P.'
'Williams, David J.'

_publ_section_title
;
 Conversion of N-alkyldiisopropylamines into
 N,N-bis(5-chloro-3-oxo[1,2]dithiol-4-yl)amines
;
_journal_issue 16
_journal_name_full 'Journal of the Chemical Society, Perkin Transactions 1'
_journal_page_first 2237
_journal_paper_doi 10.1039/a904680a
_journal_year 1999
_chemical_formula_sum 'C8 H5 Cl2 N O2 S4'
_chemical_formula_weight 346.27
_chemical_name_systematic
; 
 ? 
;
_space_group_IT_number 2
_symmetry_cell_setting triclinic
_symmetry_space_group_name_Hall '-P 1'
_symmetry_space_group_name_H-M 'P -1'
_atom_sites_solution_hydrogens geom
_atom_sites_solution_primary direct
_atom_sites_solution_secondary difmap
_audit_creation_method SHELXL
_cell_angle_alpha 86.496(12)
_cell_angle_beta 88.77(2)
_cell_angle_gamma 85.463(12)
_cell_formula_units_Z 2
_cell_length_a 7.814(2)
_cell_length_b 8.2112(6)
_cell_length_c 10.115(2)
_cell_measurement_reflns_used 21
_cell_measurement_temperature 293(2)
_cell_measurement_theta_max 31.84
_cell_measurement_theta_min 10.87
_cell_volume 645.7(2)
_computing_cell_refinement 'Siemens XSCANS'
_computing_data_collection 'Siemens XSCANS'
_computing_data_reduction 'Siemens SHELXTL'
_computing_molecular_graphics 'Siemens SHELXTL'
_computing_publication_material 'Siemens SHELXTL'
_computing_structure_refinement 'SHELXL-93 (Sheldrick, 1993)'
_computing_structure_solution 'SHELXS-86 (Sheldrick, 1990)'
_diffrn_ambient_temperature 293(2)
_diffrn_measurement_device 'Siemens P4'
_diffrn_measurement_method '\w scans'
_diffrn_radiation_monochromator graphite
_diffrn_radiation_source 'fine-focus sealed tube'
_diffrn_radiation_type CuK\a
_diffrn_radiation_wavelength 1.54178
_diffrn_reflns_av_R_equivalents 0.0163
_diffrn_reflns_av_sigmaI/netI 0.0332
_diffrn_reflns_limit_h_max 6
_diffrn_reflns_limit_h_min -9
_diffrn_reflns_limit_k_max 9
_diffrn_reflns_limit_k_min -9
_diffrn_reflns_limit_l_max 8
_diffrn_reflns_limit_l_min -11
_diffrn_reflns_number 2261
_diffrn_reflns_theta_max 63.00
_diffrn_reflns_theta_min 4.38
_diffrn_standards_interval_count 97
_diffrn_standards_number 3
_exptl_absorpt_coefficient_mu 10.490
_exptl_absorpt_correction_T_max 0.1280
_exptl_absorpt_correction_T_min 0.0308
_exptl_absorpt_correction_type Semi-empirical
_exptl_crystal_colour Yellow
_exptl_crystal_density_diffrn 1.781
_exptl_crystal_description rhombs
_exptl_crystal_F_000 348
_exptl_crystal_size_max 0.43
_exptl_crystal_size_mid 0.27
_exptl_crystal_size_min 0.21
_refine_diff_density_max 0.525
_refine_diff_density_min -0.297
_refine_diff_density_rms 0.074
_refine_ls_extinction_coef 0.0042(10)
_refine_ls_extinction_expression Fc^*^=kFc[1+0.001xFc^2^\l^3^/sin(2\q)]^-1/4^
_refine_ls_extinction_method SHELXL
_refine_ls_goodness_of_fit_all 1.088
_refine_ls_goodness_of_fit_obs 1.125
_refine_ls_matrix_type full
_refine_ls_number_parameters 155
_refine_ls_number_reflns 2087
_refine_ls_number_restraints 0
_refine_ls_restrained_S_all 1.141
_refine_ls_restrained_S_obs 1.125
_refine_ls_R_factor_all 0.0543
_refine_ls_R_factor_obs 0.0469
_refine_ls_shift/esd_max 0.001
_refine_ls_shift/esd_mean 0.000
_refine_ls_structure_factor_coef Fsqd
_refine_ls_weighting_details 'w=1/[\s^2^(Fo^2^)+(0.0766P)^2^+0.1853P] where P=(Fo^2^+2Fc^2^)/3'
_refine_ls_weighting_scheme calc
_refine_ls_wR_factor_all 0.1410
_refine_ls_wR_factor_obs 0.1279
_reflns_number_observed 1784
_reflns_number_total 2088
_reflns_observed_criterion >2sigma(I)
_cod_data_source_file 904680asup1.cif
_cod_data_source_block CWR9711
_cod_depositor_comments
;
The following automatic conversions were performed:

'_symmetry_cell_setting' value 'Triclinic' changed to 'triclinic'
according to /home/saulius/struct/CIF-dictionaries/cif_core.dic
dictionary named 'cif_core.dic' version 2.4.2 from 2011-04-26.

Automatic conversion script
Id: cif_fix_values 1891 2012-01-12 08:04:46Z andrius 

The following automatic conversions were performed:

'_refine_ls_weighting_scheme' value 'calc
w=1/[\s^2^(Fo^2^)+(0.0766P)^2^+0.1853P] where P=(Fo^2^+2Fc^2^)/3' was
changed to 'calc'. New tag '_refine_ls_weighting_details' was
created. The value of the new tag was set to
'w=1/[\s^2^(Fo^2^)+(0.0766P)^2^+0.1853P] where P=(Fo^2^+2Fc^2^)/3'.

Automatic conversion script
Id: cif_fix_values 3143 2015-03-26 13:38:13Z robertas 
;
_cod_original_cell_volume 645.6(2)
_cod_original_sg_symbol_H-M P-1
_cod_original_formula_sum 'C8 H5 N O2 S4 Cl2'
_cod_database_code 7213129

loop_
_symmetry_equiv_pos_as_xyz
'x, y, z'
'-x, -y, -z'

loop_
_atom_site_aniso_label
_atom_site_aniso_U_11
_atom_site_aniso_U_22
_atom_site_aniso_U_33
_atom_site_aniso_U_23
_atom_site_aniso_U_13
_atom_site_aniso_U_12
S1 0.0837(8) 0.0685(7) 0.0497(5) -0.0045(4) -0.0047(5) 0.0029(5)
S2 0.0753(7) 0.0576(6) 0.0599(6) -0.0067(4) -0.0041(5) 0.0031(5)
C3 0.043(2) 0.062(2) 0.051(2) -0.003(2) 0.0019(15) -0.002(2)
O3 0.069(2) 0.067(2) 0.054(2) 0.0059(13) -0.0048(13) 0.0016(14)
C3A 0.042(2) 0.059(2) 0.053(2) -0.002(2) 0.0014(15) -0.006(2)
N4 0.049(2) 0.061(2) 0.054(2) -0.0046(14) 0.0024(14) -0.0131(14)
C4A 0.051(2) 0.047(2) 0.054(2) -0.0042(15) -0.004(2) -0.0033(15)
C5 0.051(2) 0.053(2) 0.057(2) -0.004(2) -0.005(2) -0.002(2)
O5 0.064(2) 0.080(2) 0.054(2) -0.0024(14) -0.0140(14) 0.0002(15)
S6 0.0457(5) 0.1064(9) 0.0602(6) -0.0044(6) 0.0001(4) 0.0033(5)
S7 0.0537(6) 0.1157(10) 0.0512(6) -0.0021(6) -0.0003(4) 0.0014(6)
C7A 0.047(2) 0.061(2) 0.053(2) -0.002(2) -0.006(2) -0.002(2)
Cl7 0.0510(6) 0.0894(8) 0.0670(6) 0.0015(5) -0.0128(4) -0.0036(5)
C8A 0.056(2) 0.060(2) 0.053(2) 0.000(2) 0.001(2) -0.005(2)
Cl8 0.1064(10) 0.0613(6) 0.0670(7) 0.0108(5) 0.0007(6) -0.0048(6)
C9 0.064(3) 0.079(3) 0.078(3) -0.015(2) 0.011(2) -0.019(2)
C10 0.118(5) 0.072(3) 0.105(4) -0.015(3) 0.026(4) -0.034(3)

loop_
_atom_site_label
_atom_site_type_symbol
_atom_site_fract_x
_atom_site_fract_y
_atom_site_fract_z
_atom_site_U_iso_or_equiv
_atom_site_thermal_displace_type
_atom_site_occupancy
_atom_site_calc_flag
_atom_site_refinement_flags
S1 S 0.2229(2) 0.52021(14) 0.89908(10) 0.0677(3) Uani 1 d .
S2 S 0.2609(2) 0.33566(13) 1.04376(11) 0.0645(3) Uani 1 d .
C3 C 0.2823(5) 0.4646(5) 1.1781(4) 0.0521(8) Uani 1 d .
O3 O 0.3121(4) 0.4060(4) 1.2885(3) 0.0644(7) Uani 1 d .
C3A C 0.2556(5) 0.6379(5) 1.1378(4) 0.0511(8) Uani 1 d .
N4 N 0.2657(4) 0.7550(4) 1.2328(3) 0.0543(8) Uani 1 d .
C4A C 0.1476(5) 0.7464(5) 1.3393(4) 0.0506(8) Uani 1 d .
C5 C -0.0348(5) 0.7724(5) 1.3056(4) 0.0537(9) Uani 1 d .
O5 O -0.0958(4) 0.7977(4) 1.1973(3) 0.0663(8) Uani 1 d .
S6 S -0.17389(14) 0.7560(2) 1.44760(11) 0.0713(4) Uani 1 d .
S7 S 0.01497(15) 0.7231(2) 1.58581(11) 0.0741(4) Uani 1 d .
C7A C 0.1801(5) 0.7209(5) 1.4695(4) 0.0536(9) Uani 1 d .
Cl7 Cl 0.37669(13) 0.6798(2) 1.53952(11) 0.0693(3) Uani 1 d .
C8A C 0.2281(5) 0.6750(5) 1.0080(4) 0.0565(9) Uani 1 d .
Cl8 Cl 0.1913(2) 0.86722(14) 0.93666(12) 0.0790(4) Uani 1 d .
C9 C 0.4298(6) 0.8308(6) 1.2374(5) 0.0729(12) Uani 1 d .
H9A H 0.4794(6) 0.8397(6) 1.1488(5) 0.088 Uiso 1 calc R
H9B H 0.5089(6) 0.7609(6) 1.2924(5) 0.088 Uiso 1 calc R
C10 C 0.4084(10) 0.9961(7) 1.2909(7) 0.097(2) Uani 1 d .
H10A H 0.5180(10) 1.0411(7) 1.2922(7) 0.145 Uiso 1 calc R
H10B H 0.3614(10) 0.9875(7) 1.3793(7) 0.145 Uiso 1 calc R
H10C H 0.3319(10) 1.0663(7) 1.2357(7) 0.145 Uiso 1 calc R

loop_
_atom_type_symbol
_atom_type_description
_atom_type_scat_dispersion_real
_atom_type_scat_dispersion_imag
_atom_type_scat_source
C C 0.0181 0.0091 'International Tables Vol C Tables 4.2.6.8 and 6.1.1.4'
H H 0.0000 0.0000 'International Tables Vol C Tables 4.2.6.8 and 6.1.1.4'
N N 0.0311 0.0180 'International Tables Vol C Tables 4.2.6.8 and 6.1.1.4'
O O 0.0492 0.0322 'International Tables Vol C Tables 4.2.6.8 and 6.1.1.4'
S S 0.3331 0.5567 'International Tables Vol C Tables 4.2.6.8 and 6.1.1.4'
Cl Cl 0.3639 0.7018 'International Tables Vol C Tables 4.2.6.8 and 6.1.1.4'

loop_
_geom_angle_atom_site_label_1
_geom_angle_atom_site_label_2
_geom_angle_atom_site_label_3
_geom_angle
C8A S1 S2 94.13(15)
C3 S2 S1 96.58(14)
O3 C3 C3A 126.8(4)
O3 C3 S2 120.6(3)
C3A C3 S2 112.6(3)
C8A C3A N4 124.2(4)
C8A C3A C3 116.3(4)
N4 C3A C3 119.4(3)
C4A N4 C3A 116.0(3)
C4A N4 C9 124.1(3)
C3A N4 C9 116.1(3)
C7A C4A N4 128.3(4)
C7A C4A C5 115.4(4)
N4 C4A C5 116.3(3)
O5 C5 C4A 127.8(4)
O5 C5 S6 119.4(3)
C4A C5 S6 112.7(3)
C5 S6 S7 96.67(14)
C7A S7 S6 94.12(14)
C4A C7A Cl7 126.7(3)
C4A C7A S7 120.9(3)
Cl7 C7A S7 112.4(2)
C3A C8A Cl8 125.4(3)
C3A C8A S1 120.2(3)
Cl8 C8A S1 114.4(2)
N4 C9 C10 112.1(4)

loop_
_geom_bond_atom_site_label_1
_geom_bond_atom_site_label_2
_geom_bond_distance
S1 C8A 1.735(4)
S1 S2 2.050(2)
S2 C3 1.792(4)
C3 O3 1.208(5)
C3 C3A 1.456(6)
C3A C8A 1.347(6)
C3A N4 1.408(5)
N4 C4A 1.405(5)
N4 C9 1.472(5)
C4A C7A 1.347(6)
C4A C5 1.468(5)
C5 O5 1.204(5)
C5 S6 1.787(4)
S6 S7 2.046(2)
S7 C7A 1.727(4)
C7A Cl7 1.706(4)
C8A Cl8 1.701(4)
C9 C10 1.488(7)
